data_4062302
loop_
_publ_author_name
'Muldoon, John'
'Brown, Seth N.'

_publ_section_title
;
 Unsymmetrically Bridging Aryls of Iridium
;
_journal_issue 22
_journal_name_full Organometallics
_journal_page_first 4480
_journal_page_last 4489
_journal_paper_doi 10.1021/om0304816
_journal_volume 22
_journal_year 2003
_chemical_formula_moiety (cod)BrIr(mu,sigma,pi-C6H2Me3)Ir(cod)
_chemical_formula_sum 'C24 H33 Br Ir2'
_chemical_formula_weight 785.81
_chemical_name_common (1,5-cyclooctadiene)bromoiridium(I)(mu,sigma,pi-2,6-dimethylphenyl)(1,5-cycloo
_space_group_IT_number 14
_symmetry_cell_setting monoclinic
_symmetry_space_group_name_Hall '-P 2yn'
_symmetry_space_group_name_H-M 'P 1 21/n 1'
_cell_angle_alpha 90.00
_cell_angle_beta 105.67(2)
_cell_angle_gamma 90.00
_cell_formula_units_Z 4
_cell_length_a 7.815(2)
_cell_length_b 20.328(3)
_cell_length_c 14.534(3)
_cell_measurement_temperature 293(2)
_cell_volume 2223.2(7)
_diffrn_ambient_temperature 293(2)
_exptl_crystal_density_diffrn 2.348
_refine_ls_R_factor_obs 0.0415
_refine_ls_wR_factor_obs 0.1076
_cod_depositor_comments
;
The following automatic conversions were performed:
'_symmetry_cell_setting' value 'Monoclinic' changed to 'monoclinic'
according to '/home/saulius/struct/CIF-dictionaries/cif_core.dic'
dictionary named 'cif_core.dic' version 2.4.1 from 2010-06-29.

Automatic conversion script
Id: cif_fix_enum 1527 2010-12-29 10:47:43Z saulius 
;
_cod_original_sg_symbol_H-M 'P 21/n'
_cod_database_code 4062302

loop_
_symmetry_equiv_pos_as_xyz
'x, y, z'
'-x+1/2, y+1/2, -z+1/2'
'-x, -y, -z'
'x-1/2, -y-1/2, z-1/2'

loop_
_atom_site_aniso_label
_atom_site_aniso_U_11
_atom_site_aniso_U_22
_atom_site_aniso_U_33
_atom_site_aniso_U_23
_atom_site_aniso_U_13
_atom_site_aniso_U_12
Ir1 0.0373(2) 0.0405(3) 0.0314(2) -0.0011(2) 0.0127(2) -0.0011(2)
Ir2 0.0328(2) 0.0359(2) 0.0305(2) 0.0025(2) 0.0061(2) 0.0045(2)
Br 0.0726(8) 0.0601(8) 0.0546(7) 0.0152(6) 0.0314(6) -0.0019(6)
C1 0.034(5) 0.035(5) 0.038(5) 0.008(4) 0.020(4) -0.003(4)
C2 0.031(5) 0.033(5) 0.039(5) 0.004(4) 0.009(4) 0.005(4)
C3 0.053(6) 0.046(6) 0.032(5) 0.011(5) 0.009(5) 0.014(5)
C4 0.073(8) 0.049(7) 0.037(6) 0.006(5) 0.027(6) 0.005(6)
C5 0.037(5) 0.057(7) 0.053(6) -0.004(6) 0.028(5) -0.014(5)
C6 0.033(5) 0.039(6) 0.047(6) 0.003(5) 0.018(4) -0.004(4)
C7 0.029(5) 0.080(9) 0.063(8) -0.012(7) 0.010(5) 0.009(6)
C8 0.043(7) 0.074(9) 0.067(8) -0.017(7) 0.006(6) -0.002(6)
C11 0.082(10) 0.072(10) 0.067(9) 0.015(8) -0.004(8) 0.046(8)
C12 0.100(11) 0.064(9) 0.034(6) 0.006(6) 0.004(7) 0.016(8)
C13 0.211(22) 0.043(8) 0.059(9) 0.022(7) 0.066(12) 0.020(10)
C14 0.114(15) 0.089(12) 0.093(12) 0.005(10) 0.041(11) -0.051(11)
C15 0.076(9) 0.034(6) 0.091(10) -0.012(6) 0.027(8) -0.025(6)
C16 0.078(9) 0.055(7) 0.033(6) -0.001(5) 0.007(6) 0.007(7)
C17 0.164(18) 0.043(8) 0.056(8) -0.003(6) 0.024(10) 0.018(10)
C18 0.116(14) 0.056(9) 0.091(12) 0.000(8) 0.029(11) 0.029(9)
C21 0.062(7) 0.028(6) 0.054(7) 0.003(5) 0.010(6) -0.008(5)
C22 0.067(8) 0.037(6) 0.061(7) -0.003(5) 0.029(6) -0.009(6)
C23 0.057(8) 0.053(8) 0.117(13) -0.013(8) 0.017(8) -0.016(7)
C24 0.075(10) 0.106(13) 0.063(9) -0.037(9) 0.004(7) -0.016(9)
C25 0.075(9) 0.069(9) 0.042(6) -0.026(6) 0.009(6) -0.001(7)
C26 0.071(9) 0.062(8) 0.052(7) -0.020(6) 0.028(7) 0.004(7)
C27 0.058(8) 0.057(8) 0.090(10) -0.018(7) 0.021(7) 0.020(7)
C28 0.078(9) 0.037(7) 0.081(9) -0.003(6) 0.008(8) 0.006(6)

loop_
_atom_site_label
_atom_site_type_symbol
_atom_site_fract_x
_atom_site_fract_y
_atom_site_fract_z
_atom_site_U_iso_or_equiv
_atom_site_thermal_displace_type
_atom_site_occupancy
_atom_site_calc_flag
_atom_site_refinement_flags
_atom_site_disorder_group
Ir1 Ir 0.62129(5) 0.61615(2) -0.15406(3) 0.03571(15) Uani 1 d . .
Ir2 Ir 0.53900(5) 0.77333(2) 0.01933(3) 0.03352(15) Uani 1 d . .
Br Br 0.6727(2) 0.72057(6) -0.23348(9) 0.0597(3) Uani 1 d . .
C1 C 0.5712(12) 0.6627(5) -0.0390(7) 0.034(2) Uani 1 d . .
C2 C 0.7038(12) 0.6786(5) 0.0425(7) 0.034(2) Uani 1 d . .
C3 C 0.6712(15) 0.7016(6) 0.1288(7) 0.044(3) Uani 1 d . .
H3 H 0.7661(15) 0.7137(6) 0.1799(7) 0.044 Uiso 1 calc R .
C4 C 0.4985(8) 0.7060(3) 0.1372(5) 0.051(3) Uani 1 d . .
H4 H 0.4759(8) 0.7155(3) 0.1954(5) 0.051 Uiso 1 calc R .
C5 C 0.3605(8) 0.6957(3) 0.0548(5) 0.046(3) Uani 1 d R .
H5 H 0.2437(8) 0.6994(3) 0.0580(5) 0.046 Uiso 1 calc R .
C6 C 0.3937(8) 0.6797(3) -0.0338(5) 0.038(2) Uani 1 d R .
C7 C 0.8981(10) 0.6699(7) 0.0444(6) 0.058(3) Uani 1 d . .
H7A H 0.9315(13) 0.6246(8) 0.0571(14) 0.058 Uiso 1 calc R .
H7B H 0.9709(10) 0.6971(13) 0.0937(12) 0.058 Uiso 1 calc R .
H7C H 0.9146(11) 0.6824(6) -0.0163(9) 0.058 Uiso 1 calc R .
C8 C 0.2370(10) 0.6737(7) -0.1208(6) 0.063(3) Uani 1 d R .
H8A H 0.1767(10) 0.6329(6) -0.1183(9) 0.063 Uiso 1 calc R .
H8B H 0.2779(10) 0.6748(7) -0.1774(6) 0.063 Uiso 1 calc R .
H8C H 0.1567(10) 0.7096(7) -0.1220(7) 0.063 Uiso 1 calc R .
C11 C 0.3353(21) 0.8405(7) -0.0473(10) 0.078(4) Uani 1 d . .
H11 H 0.2534(21) 0.8078(7) -0.0451(10) 0.078 Uiso 1 calc R .
C12 C 0.4412(21) 0.8296(7) -0.1065(8) 0.069(4) Uani 1 d . .
H12 H 0.4318(21) 0.7895(7) -0.1383(8) 0.069 Uiso 1 calc R .
C13 C 0.5753(30) 0.8804(7) -0.1231(11) 0.099(7) Uani 1 d . .
H13A H 0.5310(30) 0.9242(7) -0.1162(11) 0.099 Uiso 1 calc R .
H13B H 0.5840(30) 0.8761(7) -0.1882(11) 0.099 Uiso 1 calc R .
C14 C 0.7638(25) 0.8730(9) -0.0534(13) 0.096(6) Uani 1 d . .
H14A H 0.8376(25) 0.8470(9) -0.0835(13) 0.096 Uiso 1 calc R .
H14B H 0.8178(25) 0.9161(9) -0.0392(13) 0.096 Uiso 1 calc R .
C15 C 0.7547(19) 0.8402(6) 0.0380(10) 0.066(4) Uani 1 d . .
H15 H 0.8259(19) 0.8035(6) 0.0586(10) 0.066 Uiso 1 calc R .
C16 C 0.6444(18) 0.8619(6) 0.0940(8) 0.057(3) Uani 1 d . .
H16 H 0.6466(18) 0.8383(6) 0.1492(8) 0.057 Uiso 1 calc R .
C17 C 0.5247(27) 0.9198(7) 0.0711(11) 0.089(5) Uani 1 d . .
H17A H 0.5723(27) 0.9513(7) 0.0344(11) 0.089 Uiso 1 calc R .
H17B H 0.5180(27) 0.9409(7) 0.1299(11) 0.089 Uiso 1 calc R .
C18 C 0.3370(25) 0.8985(7) 0.0133(12) 0.087(5) Uani 1 d . .
H18A H 0.2665(25) 0.8891(7) 0.0573(12) 0.087 Uiso 1 calc R .
H18B H 0.2811(25) 0.9349(7) -0.0269(12) 0.087 Uiso 1 calc R .
C21 C 0.6663(16) 0.5286(5) -0.0727(8) 0.049(3) Uani 1 d . .
H21 H 0.7112(16) 0.5556(5) -0.0201(8) 0.049 Uiso 1 calc R .
C22 C 0.4859(17) 0.5335(6) -0.1226(9) 0.053(3) Uani 1 d . .
H22 H 0.4178(17) 0.5635(6) -0.0995(9) 0.053 Uiso 1 calc R .
C23 C 0.3934(19) 0.4954(7) -0.2089(12) 0.077(4) Uani 1 d . .
H23A H 0.2747(19) 0.5131(7) -0.2344(12) 0.077 Uiso 1 calc R .
H23B H 0.3818(19) 0.4501(7) -0.1908(12) 0.077 Uiso 1 calc R .
C24 C 0.4927(21) 0.4972(8) -0.2884(10) 0.084(5) Uani 1 d . .
H24A H 0.5692(21) 0.4589(8) -0.2820(10) 0.084 Uiso 1 calc R .
H24B H 0.4065(21) 0.4950(8) -0.3505(10) 0.084 Uiso 1 calc R .
C25 C 0.6035(18) 0.5588(7) -0.2832(8) 0.063(4) Uani 1 d . .
H25 H 0.5501(18) 0.5961(7) -0.3159(8) 0.063 Uiso 1 calc R .
C26 C 0.7747(18) 0.5624(7) -0.2340(8) 0.059(3) Uani 1 d . .
H26 H 0.8327(18) 0.6016(7) -0.2389(8) 0.059 Uiso 1 calc R .
C27 C 0.8832(18) 0.5105(6) -0.1721(11) 0.068(4) Uani 1 d . .
H27A H 0.9957(18) 0.5293(6) -0.1364(11) 0.068 Uiso 1 calc R .
H27B H 0.9083(18) 0.4756(6) -0.2121(11) 0.068 Uiso 1 calc R .
C28 C 0.7876(20) 0.4813(6) -0.1018(11) 0.068(4) Uani 1 d . .
H28A H 0.7194(20) 0.4433(6) -0.1312(11) 0.068 Uiso 1 calc R .
H28B H 0.8759(20) 0.4664(6) -0.0451(11) 0.068 Uiso 1 calc R .

loop_
_geom_bond_atom_site_label_1
_geom_bond_atom_site_label_2
_geom_bond_distance
_geom_bond_site_symmetry_2
_geom_bond_publ_flag
Ir1 C1 2.049(9) . y
Ir1 C22 2.100(11) . y
Ir1 C21 2.113(11) . y
Ir1 C26 2.176(11) . y
Ir1 C25 2.182(11) . y
Ir1 Br 2.5000(12) . y
Ir2 C12 2.117(12) . y
Ir2 C11 2.122(11) . y
Ir2 C15 2.125(12) . y
Ir2 C16 2.148(12) . y
Ir2 C3 2.200(10) . y
Ir2 C6 2.244(6) . y
Ir2 C5 2.256(6) . y
Ir2 C4 2.280(6) . y
Ir2 C2 2.290(9) . y
Ir2 C1 2.441(10) . y
C1 C2 1.385(14) . ?
C1 C6 1.451(11) . ?
C2 C3 1.425(14) . ?
C2 C7 1.522(12) . ?
C3 C4 1.391(12) . ?
C4 C5 1.39 . ?
C5 C6 1.42 . ?
C6 C8 1.509(10) . ?
C11 C12 1.36(2) . ?
C11 C18 1.47(2) . ?
C12 C13 1.54(2) . ?
C13 C14 1.55(2) . ?
C14 C15 1.51(2) . ?
C15 C16 1.41(2) . ?
C16 C17 1.48(2) . ?
C17 C18 1.54(2) . ?
C21 C22 1.40(2) . ?
C21 C28 1.49(2) . ?
C22 C23 1.49(2) . ?
C23 C24 1.56(2) . ?
C24 C25 1.51(2) . ?
C25 C26 1.34(2) . ?
C26 C27 1.49(2) . ?
C27 C28 1.54(2) . ?
